data_7212823
loop_
_publ_author_name
'Peng, Rong'
'Li, Mian'
'Deng, Shi-Ren'
'Li, Zao-Ying'
'Li, Dan'

_publ_section_title
;
 Two genuine supramolecular isomers exhibiting hierarchical resemblance
 and distinction
;
_journal_issue 11
_journal_name_full CrystEngComm
_journal_page_first 3670
_journal_paper_doi 10.1039/c0ce00163e
_journal_volume 12
_journal_year 2010
_chemical_formula_moiety 'C27 H21 Cu3 N6 S4.50'
_chemical_formula_sum 'C27 H21 Cu3 N6 S4.5'
_chemical_formula_weight 764.39
_chemical_name_systematic
;
?
;
_space_group_IT_number 15
_symmetry_cell_setting monoclinic
_symmetry_space_group_name_Hall '-C 2yc'
_symmetry_space_group_name_H-M 'C 1 2/c 1'
_atom_sites_solution_hydrogens geom
_atom_sites_solution_primary direct
_atom_sites_solution_secondary difmap
_audit_creation_method SHELXL-97
_cell_angle_alpha 90.00
_cell_angle_beta 96.762(2)
_cell_angle_gamma 90.00
_cell_formula_units_Z 8
_cell_length_a 15.8233(11)
_cell_length_b 9.5733(7)
_cell_length_c 38.988(3)
_cell_measurement_reflns_used 19917
_cell_measurement_temperature 293(2)
_cell_measurement_theta_max 27.94
_cell_measurement_theta_min 1.05
_cell_volume 5864.9(7)
_computing_structure_refinement 'SHELXL-97 (Sheldrick, 1997)'
_computing_structure_solution 'SHELXS-97 (Sheldrick, 1990)'
_diffrn_ambient_temperature 293(2)
_diffrn_measured_fraction_theta_full 0.997
_diffrn_measured_fraction_theta_max 0.997
_diffrn_radiation_monochromator graphite
_diffrn_radiation_source 'fine-focus sealed tube'
_diffrn_radiation_type MoK\a
_diffrn_radiation_wavelength 0.71073
_diffrn_reflns_av_R_equivalents 0.0492
_diffrn_reflns_av_sigmaI/netI 0.0707
_diffrn_reflns_limit_h_max 20
_diffrn_reflns_limit_h_min -20
_diffrn_reflns_limit_k_max 12
_diffrn_reflns_limit_k_min -7
_diffrn_reflns_limit_l_max 50
_diffrn_reflns_limit_l_min -51
_diffrn_reflns_number 19917
_diffrn_reflns_theta_full 27.94
_diffrn_reflns_theta_max 27.94
_diffrn_reflns_theta_min 1.05
_exptl_absorpt_coefficient_mu 2.506
_exptl_absorpt_correction_T_max 0.8441
_exptl_absorpt_correction_T_min 0.6341
_exptl_absorpt_correction_type multi-scan
_exptl_crystal_colour yellow
_exptl_crystal_density_diffrn 1.731
_exptl_crystal_density_method 'not measured'
_exptl_crystal_description Triangle
_exptl_crystal_F_000 3072
_exptl_crystal_size_max 0.20
_exptl_crystal_size_mid 0.15
_exptl_crystal_size_min 0.07
_refine_diff_density_max 0.821
_refine_diff_density_min -0.372
_refine_diff_density_rms 0.103
_refine_ls_extinction_method none
_refine_ls_goodness_of_fit_ref 1.028
_refine_ls_hydrogen_treatment constr
_refine_ls_matrix_type full
_refine_ls_number_parameters 366
_refine_ls_number_reflns 7028
_refine_ls_number_restraints 0
_refine_ls_restrained_S_all 1.028
_refine_ls_R_factor_all 0.1022
_refine_ls_R_factor_gt 0.0602
_refine_ls_shift/su_max 0.001
_refine_ls_shift/su_mean 0.000
_refine_ls_structure_factor_coef Fsqd
_refine_ls_weighting_details 'calc w=1/[\s^2^(Fo^2^)+(0.0601P)^2^+7.9697P] where P=(Fo^2^+2Fc^2^)/3'
_refine_ls_weighting_scheme calc
_refine_ls_wR_factor_gt 0.1296
_refine_ls_wR_factor_ref 0.1514
_reflns_number_gt 4477
_reflns_number_total 7028
_reflns_threshold_expression >2sigma(I)
_cod_data_source_file c0ce00163e.txt
_cod_data_source_block complexA
_cod_depositor_comments
;
The following automatic conversions were performed:

'_symmetry_cell_setting' value 'MONOCLINIC' changed to 'monoclinic'
according to /home/saulius/struct/CIF-dictionaries/cif_core.dic
dictionary named 'cif_core.dic' version 2.4.2 from 2011-04-26.

Automatic conversion script
Id: cif_fix_values 1891 2012-01-12 08:04:46Z andrius 
;
_cod_original_sg_symbol_H-M C2/c
_cod_original_formula_sum 'C27 H21 Cu3 N6 S4.50'
_cod_database_code 7212823

loop_
_symmetry_equiv_pos_as_xyz
'x, y, z'
'-x, y, -z+1/2'
'x+1/2, y+1/2, z'
'-x+1/2, y+1/2, -z+1/2'
'-x, -y, -z'
'x, -y, z-1/2'
'-x+1/2, -y+1/2, -z'
'x+1/2, -y+1/2, z-1/2'

loop_
_atom_site_label
_atom_site_type_symbol
_atom_site_fract_x
_atom_site_fract_y
_atom_site_fract_z
_atom_site_U_iso_or_equiv
_atom_site_adp_type
_atom_site_occupancy
_atom_site_symmetry_multiplicity
_atom_site_calc_flag
_atom_site_refinement_flags
Cu2 Cu 0.38855(4) 0.20435(6) 0.115706(19) 0.0539(2) Uani 1 1 d .
Cu1 Cu 0.58956(4) -0.19026(6) 0.130768(17) 0.04875(19) Uani 1 1 d .
Cu3 Cu 0.23538(4) 0.70349(6) -0.236229(17) 0.0526(2) Uani 1 1 d .
S5 S 0.27993(8) 0.76851(12) -0.06312(3) 0.0415(3) Uani 1 1 d .
S3 S 0.56099(9) 0.70992(15) 0.03072(4) 0.0596(4) Uani 1 1 d .
S4 S 0.33808(10) 1.04714(15) 0.04294(3) 0.0579(4) Uani 1 1 d .
S2 S 0.43737(9) -0.74780(15) 0.20125(4) 0.0579(4) Uani 1 1 d .
S1 S 0.5000 -1.2345(3) 0.2500 0.1155(12) Uani 1 2 d S
N8 N 0.4423(2) 0.3660(4) 0.08955(11) 0.0439(10) Uani 1 1 d .
N9 N 0.2380(2) 0.7263(4) -0.18052(10) 0.0428(9) Uani 1 1 d .
C3 C 0.5131(3) -0.0384(5) 0.12532(11) 0.0440(10) Uani 0.50 1 d P
C5 C 0.2483(3) 0.8933(5) -0.24918(11) 0.0485(11) Uani 0.50 1 d P
N3 N 0.5131(3) -0.0384(5) 0.12532(11) 0.0440(10) Uani 0.50 1 d P
N5 N 0.2483(3) 0.8933(5) -0.24918(11) 0.0485(11) Uani 0.50 1 d P
N7 N 0.5404(2) -0.3535(4) 0.15637(11) 0.0453(10) Uani 1 1 d .
C4 C 0.4666(3) 0.0550(5) 0.12245(11) 0.0420(10) Uani 0.50 1 d P
N4 N 0.4666(3) 0.0550(5) 0.12245(11) 0.0420(10) Uani 0.50 1 d P
C24 C 0.3572(3) 0.9466(5) -0.01638(11) 0.0387(10) Uani 1 1 d .
C30 C 0.2294(3) 0.6365(5) -0.12379(12) 0.0404(11) Uani 1 1 d .
H30 H 0.2134 0.5635 -0.1102 0.049 Uiso 1 1 calc R
C26 C 0.2663(3) 0.7567(4) -0.10835(11) 0.0323(9) Uani 1 1 d .
C18 C 0.5613(3) 0.4980(5) 0.07566(13) 0.0438(11) Uani 1 1 d .
H18 H 0.6196 0.5140 0.0796 0.053 Uiso 1 1 calc R
C17 C 0.5110(3) 0.5800(5) 0.05248(12) 0.0421(11) Uani 1 1 d .
C11 C 0.4254(3) -0.4993(5) 0.16853(14) 0.0515(13) Uani 1 1 d .
H11 H 0.3669 -0.5130 0.1668 0.062 Uiso 1 1 calc R
C27 C 0.2890(3) 0.8611(5) -0.13046(12) 0.0393(11) Uani 1 1 d .
H27 H 0.3141 0.9432 -0.1215 0.047 Uiso 1 1 calc R
C23 C 0.3103(3) 1.0387(5) -0.00076(13) 0.0501(13) Uani 1 1 d .
H23 H 0.2672 1.0924 -0.0125 0.060 Uiso 1 1 calc R
C6 C 0.2425(3) 0.5106(6) -0.24634(11) 0.0547(12) Uani 0.50 1 d P
N6 N 0.2425(3) 0.5106(6) -0.24634(11) 0.0547(12) Uani 0.50 1 d P
C25 C 0.3470(3) 0.9226(5) -0.05440(12) 0.0437(11) Uani 1 1 d .
H25A H 0.4021 0.9075 -0.0623 0.052 Uiso 1 1 calc R
H25B H 0.3206 1.0032 -0.0663 0.052 Uiso 1 1 calc R
C20 C 0.4800(3) 0.7714(5) -0.00279(13) 0.0505(13) Uani 1 1 d .
H20A H 0.5083 0.8107 -0.0213 0.061 Uiso 1 1 calc R
H20B H 0.4474 0.6914 -0.0121 0.061 Uiso 1 1 calc R
C2 C 0.7020(3) -0.2326(4) 0.12259(13) 0.0494(11) Uani 0.50 1 d P
N2 N 0.7020(3) -0.2326(4) 0.12259(13) 0.0494(11) Uani 0.50 1 d P
C8 C 0.5113(3) -0.9804(5) 0.23269(12) 0.0454(12) Uani 1 1 d .
C19 C 0.5254(3) 0.3926(5) 0.09299(13) 0.0440(11) Uani 1 1 d .
H19 H 0.5610 0.3368 0.1079 0.053 Uiso 1 1 calc R
C12 C 0.4580(3) -0.3829(5) 0.15424(15) 0.0533(13) Uani 1 1 d .
H12 H 0.4200 -0.3209 0.1423 0.064 Uiso 1 1 calc R
C16 C 0.4233(3) 0.5537(5) 0.04911(15) 0.0569(14) Uani 1 1 d .
H16 H 0.3860 0.6074 0.0343 0.068 Uiso 1 1 calc R
C10 C 0.4803(3) -0.5956(5) 0.18547(12) 0.0418(11) Uani 1 1 d .
C21 C 0.4190(3) 0.8783(5) 0.00795(12) 0.0420(11) Uani 1 1 d .
C28 C 0.2742(3) 0.8421(5) -0.16538(12) 0.0410(11) Uani 1 1 d .
H28 H 0.2900 0.9132 -0.1796 0.049 Uiso 1 1 calc R
C9 C 0.5313(3) -0.8532(5) 0.21286(14) 0.0523(13) Uani 1 1 d .
H9A H 0.5548 -0.8813 0.1921 0.063 Uiso 1 1 calc R
H9B H 0.5738 -0.7979 0.2267 0.063 Uiso 1 1 calc R
C15 C 0.3936(3) 0.4480(6) 0.06792(15) 0.0583(15) Uani 1 1 d .
H15 H 0.3352 0.4322 0.0654 0.070 Uiso 1 1 calc R
C13 C 0.5930(3) -0.4434(5) 0.17337(15) 0.0567(14) Uani 1 1 d .
H13 H 0.6510 -0.4248 0.1753 0.068 Uiso 1 1 calc R
C14 C 0.5664(3) -0.5632(6) 0.18829(15) 0.0588(15) Uani 1 1 d .
H14 H 0.6060 -0.6225 0.2003 0.071 Uiso 1 1 calc R
C29 C 0.2169(3) 0.6267(5) -0.15896(13) 0.0471(12) Uani 1 1 d .
H29 H 0.1921 0.5454 -0.1686 0.057 Uiso 1 1 calc R
C22 C 0.4145(3) 0.9243(5) 0.04051(13) 0.0508(13) Uani 1 1 d .
H22 H 0.4498 0.8919 0.0596 0.061 Uiso 1 1 calc R
C7 C 0.5180(5) -1.1121(6) 0.22067(15) 0.077(2) Uani 1 1 d .
H7 H 0.5312 -1.1328 0.1986 0.092 Uiso 1 1 calc R
C1 C 0.7721(3) -0.2555(4) 0.11934(13) 0.0491(11) Uani 0.50 1 d P
N1 N 0.7721(3) -0.2555(4) 0.11934(13) 0.0491(11) Uani 0.50 1 d P

loop_
_atom_site_aniso_label
_atom_site_aniso_U_11
_atom_site_aniso_U_22
_atom_site_aniso_U_33
_atom_site_aniso_U_23
_atom_site_aniso_U_13
_atom_site_aniso_U_12
Cu2 0.0473(4) 0.0384(4) 0.0759(5) 0.0019(3) 0.0069(3) 0.0014(3)
Cu1 0.0497(4) 0.0402(4) 0.0564(4) 0.0049(3) 0.0061(3) 0.0045(3)
Cu3 0.0682(4) 0.0343(3) 0.0525(4) -0.0028(3) -0.0048(3) 0.0007(3)
S5 0.0475(7) 0.0397(7) 0.0372(6) -0.0002(5) 0.0049(5) -0.0081(5)
S3 0.0518(8) 0.0590(9) 0.0669(9) 0.0195(7) 0.0025(7) -0.0064(7)
S4 0.0791(10) 0.0540(8) 0.0428(8) -0.0087(6) 0.0165(7) -0.0057(7)
S2 0.0498(8) 0.0475(8) 0.0761(10) 0.0138(7) 0.0063(7) -0.0009(6)
S1 0.228(4) 0.0363(13) 0.088(2) 0.000 0.043(2) 0.000
N8 0.036(2) 0.035(2) 0.061(3) 0.0037(19) 0.0082(19) 0.0050(17)
N9 0.052(2) 0.037(2) 0.038(2) -0.0039(17) 0.0004(18) -0.0021(18)
C3 0.042(2) 0.045(3) 0.046(3) 0.005(2) 0.005(2) -0.004(2)
C5 0.077(3) 0.028(2) 0.038(2) 0.0001(18) -0.005(2) 0.001(2)
N3 0.042(2) 0.045(3) 0.046(3) 0.005(2) 0.005(2) -0.004(2)
N5 0.077(3) 0.028(2) 0.038(2) 0.0001(18) -0.005(2) 0.001(2)
N7 0.040(2) 0.040(2) 0.056(3) 0.0037(19) 0.0074(19) 0.0082(18)
C4 0.041(2) 0.040(2) 0.047(3) 0.0008(19) 0.009(2) 0.003(2)
N4 0.041(2) 0.040(2) 0.047(3) 0.0008(19) 0.009(2) 0.003(2)
C24 0.051(3) 0.032(2) 0.034(2) -0.0016(19) 0.005(2) -0.007(2)
C30 0.046(3) 0.036(3) 0.038(3) 0.002(2) 0.000(2) -0.006(2)
C26 0.029(2) 0.031(2) 0.035(2) -0.0029(18) -0.0024(18) 0.0010(18)
C18 0.036(2) 0.045(3) 0.051(3) 0.003(2) 0.006(2) 0.002(2)
C17 0.041(3) 0.036(3) 0.048(3) -0.001(2) 0.005(2) -0.001(2)
C11 0.032(3) 0.048(3) 0.072(4) 0.003(3) 0.001(2) 0.002(2)
C27 0.045(3) 0.029(2) 0.043(3) -0.0030(19) -0.001(2) -0.005(2)
C23 0.053(3) 0.047(3) 0.048(3) 0.007(2) -0.004(2) -0.005(2)
C6 0.067(3) 0.054(3) 0.040(3) 0.000(2) -0.005(2) -0.004(2)
N6 0.067(3) 0.054(3) 0.040(3) 0.000(2) -0.005(2) -0.004(2)
C25 0.050(3) 0.042(3) 0.037(3) -0.001(2) 0.000(2) -0.011(2)
C20 0.062(3) 0.046(3) 0.042(3) 0.006(2) 0.001(2) -0.004(2)
C2 0.042(3) 0.033(2) 0.072(3) 0.008(2) 0.006(2) 0.004(2)
N2 0.042(3) 0.033(2) 0.072(3) 0.008(2) 0.006(2) 0.004(2)
C8 0.060(3) 0.034(3) 0.042(3) 0.001(2) 0.007(2) 0.004(2)
C19 0.040(3) 0.039(3) 0.051(3) -0.001(2) -0.003(2) 0.010(2)
C12 0.042(3) 0.045(3) 0.072(4) 0.011(3) 0.006(3) 0.012(2)
C16 0.047(3) 0.047(3) 0.074(4) 0.020(3) -0.005(3) 0.008(2)
C10 0.045(3) 0.038(3) 0.042(3) 0.003(2) 0.006(2) 0.002(2)
C21 0.052(3) 0.037(3) 0.037(3) 0.004(2) 0.005(2) -0.008(2)
C28 0.046(3) 0.033(2) 0.045(3) 0.001(2) 0.009(2) -0.001(2)
C9 0.058(3) 0.044(3) 0.056(3) 0.007(2) 0.014(3) 0.005(2)
C15 0.036(3) 0.055(3) 0.082(4) 0.017(3) -0.001(3) 0.000(2)
C13 0.037(3) 0.053(3) 0.079(4) 0.023(3) 0.002(3) 0.004(2)
C14 0.045(3) 0.054(3) 0.076(4) 0.023(3) -0.001(3) 0.007(3)
C29 0.056(3) 0.028(2) 0.056(3) -0.006(2) 0.001(2) -0.007(2)
C22 0.065(3) 0.052(3) 0.035(3) 0.003(2) 0.002(2) -0.007(3)
C7 0.137(6) 0.046(3) 0.052(4) -0.007(3) 0.026(4) 0.006(4)
C1 0.051(3) 0.027(2) 0.068(3) 0.001(2) 0.005(2) 0.004(2)
N1 0.051(3) 0.027(2) 0.068(3) 0.001(2) 0.005(2) 0.004(2)

loop_
_atom_type_symbol
_atom_type_description
_atom_type_scat_dispersion_real
_atom_type_scat_dispersion_imag
_atom_type_scat_source
C C 0.0033 0.0016 'International Tables Vol C Tables 4.2.6.8 and 6.1.1.4'
H H 0.0000 0.0000 'International Tables Vol C Tables 4.2.6.8 and 6.1.1.4'
N N 0.0061 0.0033 'International Tables Vol C Tables 4.2.6.8 and 6.1.1.4'
S S 0.1246 0.1234 'International Tables Vol C Tables 4.2.6.8 and 6.1.1.4'
Cu Cu 0.3201 1.2651 'International Tables Vol C Tables 4.2.6.8 and 6.1.1.4'

loop_
_geom_angle_atom_site_label_1
_geom_angle_atom_site_label_2
_geom_angle_atom_site_label_3
_geom_angle
_geom_angle_site_symmetry_1
_geom_angle_site_symmetry_3
C4 Cu2 N1 139.96(18) . 3_455
C4 Cu2 C1 139.96(18) . 3_455
N1 Cu2 C1 0.0(3) 3_455 3_455
C4 Cu2 N8 109.41(16) . .
N1 Cu2 N8 109.87(17) 3_455 .
C1 Cu2 N8 109.87(17) 3_455 .
C3 Cu1 C2 138.63(18) . .
C3 Cu1 N7 111.45(16) . .
C2 Cu1 N7 109.71(17) . .
C6 Cu3 C5 149.8(2) . .
C6 Cu3 N9 108.09(17) . .
C5 Cu3 N9 100.31(17) . .
C26 S5 C25 103.8(2) . .
C17 S3 C20 105.0(2) . .
C22 S4 C23 90.7(3) . .
C10 S2 C9 102.2(2) . .
C7 S1 C7 91.9(4) . 2_655
C15 N8 C19 116.3(4) . .
C15 N8 Cu2 120.5(3) . .
C19 N8 Cu2 123.1(3) . .
C29 N9 C28 115.7(4) . .
C29 N9 Cu3 125.3(3) . .
C28 N9 Cu3 118.4(3) . .
C4 C3 Cu1 179.1(4) . .
N6 C5 C6 0.0(7) 4_554 4_554
N6 C5 Cu3 173.4(4) 4_554 .
C6 C5 Cu3 173.4(4) 4_554 .
C13 N7 C12 116.7(4) . .
C13 N7 Cu1 119.1(3) . .
C12 N7 Cu1 123.8(3) . .
C3 C4 Cu2 177.3(4) . .
C23 C24 C21 111.6(4) . .
C23 C24 C25 123.5(4) . .
C21 C24 C25 124.9(4) . .
C29 C30 C26 119.6(4) . .
C29 C30 H30 120.2 . .
C26 C30 H30 120.2 . .
C27 C26 C30 116.7(4) . .
C27 C26 S5 124.4(3) . .
C30 C26 S5 118.8(3) . .
C19 C18 C17 120.0(4) . .
C19 C18 H18 120.0 . .
C17 C18 H18 120.0 . .
C18 C17 C16 116.7(4) . .
C18 C17 S3 117.6(4) . .
C16 C17 S3 125.7(4) . .
C12 C11 C10 119.4(5) . .
C12 C11 H11 120.3 . .
C10 C11 H11 120.3 . .
C28 C27 C26 119.6(4) . .
C28 C27 H27 120.2 . .
C26 C27 H27 120.2 . .
C24 C23 S4 113.1(4) . .
C24 C23 H23 123.5 . .
S4 C23 H23 123.5 . .
N5 C6 C5 0.0(6) 4_544 4_544
N5 C6 Cu3 175.2(5) 4_544 .
C5 C6 Cu3 175.2(5) 4_544 .
C24 C25 S5 107.6(3) . .
C24 C25 H25A 110.2 . .
S5 C25 H25A 110.2 . .
C24 C25 H25B 110.2 . .
S5 C25 H25B 110.2 . .
H25A C25 H25B 108.5 . .
C21 C20 S3 116.3(4) . .
C21 C20 H20A 108.2 . .
S3 C20 H20A 108.2 . .
C21 C20 H20B 108.2 . .
S3 C20 H20B 108.2 . .
H20A C20 H20B 107.4 . .
C1 C2 Cu1 176.3(5) . .
C7 C8 C8 111.3(3) . 2_655
C7 C8 C9 123.3(5) . .
C8 C8 C9 125.2(3) 2_655 .
N8 C19 C18 123.5(4) . .
N8 C19 H19 118.2 . .
C18 C19 H19 118.2 . .
N7 C12 C11 124.1(5) . .
N7 C12 H12 117.9 . .
C11 C12 H12 117.9 . .
C15 C16 C17 118.9(5) . .
C15 C16 H16 120.6 . .
C17 C16 H16 120.6 . .
C11 C10 C14 116.4(4) . .
C11 C10 S2 118.4(4) . .
C14 C10 S2 125.2(4) . .
C22 C21 C24 111.3(5) . .
C22 C21 C20 126.2(5) . .
C24 C21 C20 122.4(4) . .
N9 C28 C27 124.0(4) . .
N9 C28 H28 118.0 . .
C27 C28 H28 118.0 . .
C8 C9 S2 111.5(4) . .
C8 C9 H9A 109.3 . .
S2 C9 H9A 109.3 . .
C8 C9 H9B 109.3 . .
S2 C9 H9B 109.3 . .
H9A C9 H9B 108.0 . .
N8 C15 C16 124.5(5) . .
N8 C15 H15 117.7 . .
C16 C15 H15 117.7 . .
N7 C13 C14 123.4(5) . .
N7 C13 H13 118.3 . .
C14 C13 H13 118.3 . .
C13 C14 C10 120.0(5) . .
C13 C14 H14 120.0 . .
C10 C14 H14 120.0 . .
N9 C29 C30 124.3(4) . .
N9 C29 H29 117.8 . .
C30 C29 H29 117.8 . .
C21 C22 S4 113.2(4) . .
C21 C22 H22 123.4 . .
S4 C22 H22 123.4 . .
C8 C7 S1 112.7(4) . .
C8 C7 H7 123.6 . .
S1 C7 H7 123.6 . .
C2 C1 Cu2 177.9(5) . 3_545

loop_
_geom_bond_atom_site_label_1
_geom_bond_atom_site_label_2
_geom_bond_distance
_geom_bond_site_symmetry_2
Cu2 C4 1.887(4) .
Cu2 N1 1.904(5) 3_455
Cu2 C1 1.904(5) 3_455
Cu2 N8 2.089(4) .
Cu1 C3 1.887(5) .
Cu1 C2 1.888(5) .
Cu1 N7 2.056(4) .
Cu3 C6 1.894(5) .
Cu3 C5 1.903(5) .
Cu3 N9 2.178(4) .
S5 C26 1.755(4) .
S5 C25 1.826(4) .
S3 C17 1.747(5) .
S3 C20 1.817(5) .
S4 C22 1.698(6) .
S4 C23 1.710(5) .
S2 C10 1.750(5) .
S2 C9 1.809(5) .
S1 C7 1.685(6) .
S1 C7 1.685(6) 2_655
N8 C15 1.330(6) .
N8 C19 1.330(6) .
N9 C29 1.339(6) .
N9 C28 1.352(6) .
C3 C4 1.155(6) .
C5 N6 1.149(6) 4_554
C5 C6 1.149(6) 4_554
N7 C13 1.321(6) .
N7 C12 1.326(6) .
C24 C23 1.344(7) .
C24 C21 1.438(6) .
C24 C25 1.490(6) .
C30 C29 1.365(6) .
C30 C26 1.395(6) .
C30 H30 0.9300 .
C26 C27 1.394(6) .
C18 C19 1.375(7) .
C18 C17 1.378(6) .
C18 H18 0.9300 .
C17 C16 1.401(7) .
C11 C12 1.373(7) .
C11 C10 1.381(6) .
C11 H11 0.9300 .
C27 C28 1.366(6) .
C27 H27 0.9300 .
C23 H23 0.9300 .
C6 N5 1.149(6) 4_544
C6 C5 1.149(6) 4_544
C25 H25A 0.9700 .
C25 H25B 0.9700 .
C20 C21 1.499(7) .
C20 H20A 0.9700 .
C20 H20B 0.9700 .
C2 C1 1.152(6) .
C8 C7 1.354(7) .
C8 C8 1.437(9) 2_655
C8 C9 1.496(7) .
C19 H19 0.9300 .
C12 H12 0.9300 .
C16 C15 1.366(7) .
C16 H16 0.9300 .
C10 C14 1.389(7) .
C21 C22 1.353(7) .
C28 H28 0.9300 .
C9 H9A 0.9700 .
C9 H9B 0.9700 .
C15 H15 0.9300 .
C13 C14 1.374(7) .
C13 H13 0.9300 .
C14 H14 0.9300 .
C29 H29 0.9300 .
C22 H22 0.9300 .
C7 H7 0.9300 .
C1 Cu2 1.904(5) 3_545

loop_
_geom_torsion_atom_site_label_1
_geom_torsion_atom_site_label_2
_geom_torsion_atom_site_label_3
_geom_torsion_atom_site_label_4
_geom_torsion
_geom_torsion_site_symmetry_1
_geom_torsion_site_symmetry_4
C4 Cu2 N8 C15 147.8(4) . .
N1 Cu2 N8 C15 -24.3(5) 3_455 .
C1 Cu2 N8 C15 -24.3(5) 3_455 .
C4 Cu2 N8 C19 -31.5(4) . .
N1 Cu2 N8 C19 156.4(4) 3_455 .
C1 Cu2 N8 C19 156.4(4) 3_455 .
C6 Cu3 N9 C29 -22.4(4) . .
C5 Cu3 N9 C29 167.9(4) . .
C6 Cu3 N9 C28 148.2(4) . .
C5 Cu3 N9 C28 -21.4(4) . .
C2 Cu1 C3 C4 -102(32) . .
N7 Cu1 C3 C4 72(32) . .
C6 Cu3 C5 N6 -152(4) . 4_554
N9 Cu3 C5 N6 8(4) . 4_554
C6 Cu3 C5 C6 -152(4) . 4_554
N9 Cu3 C5 C6 8(4) . 4_554
C3 Cu1 N7 C13 -155.3(4) . .
C2 Cu1 N7 C13 20.5(5) . .
C3 Cu1 N7 C12 31.6(5) . .
C2 Cu1 N7 C12 -152.6(4) . .
Cu1 C3 C4 Cu2 -167(100) . .
N1 Cu2 C4 C3 83(9) 3_455 .
C1 Cu2 C4 C3 83(9) 3_455 .
N8 Cu2 C4 C3 -86(9) . .
C29 C30 C26 C27 -0.4(6) . .
C29 C30 C26 S5 178.8(4) . .
C25 S5 C26 C27 -11.3(4) . .
C25 S5 C26 C30 169.6(4) . .
C19 C18 C17 C16 2.8(7) . .
C19 C18 C17 S3 -178.8(4) . .
C20 S3 C17 C18 169.3(4) . .
C20 S3 C17 C16 -12.4(5) . .
C30 C26 C27 C28 0.3(6) . .
S5 C26 C27 C28 -178.8(3) . .
C21 C24 C23 S4 0.0(5) . .
C25 C24 C23 S4 -178.3(3) . .
C22 S4 C23 C24 0.0(4) . .
C5 Cu3 C6 N5 107(6) . 4_544
N9 Cu3 C6 N5 -53(6) . 4_544
C5 Cu3 C6 C5 107(6) . 4_544
N9 Cu3 C6 C5 -53(6) . 4_544
C23 C24 C25 S5 -97.8(5) . .
C21 C24 C25 S5 84.0(5) . .
C26 S5 C25 C24 176.2(3) . .
C17 S3 C20 C21 82.9(4) . .
C3 Cu1 C2 C1 87(7) . .
N7 Cu1 C2 C1 -87(7) . .
C15 N8 C19 C18 0.1(7) . .
Cu2 N8 C19 C18 179.4(4) . .
C17 C18 C19 N8 -2.1(8) . .
C13 N7 C12 C11 0.1(8) . .
Cu1 N7 C12 C11 173.4(4) . .
C10 C11 C12 N7 -2.0(9) . .
C18 C17 C16 C15 -1.7(8) . .
S3 C17 C16 C15 180.0(5) . .
C12 C11 C10 C14 3.1(8) . .
C12 C11 C10 S2 -176.4(4) . .
C9 S2 C10 C11 169.0(4) . .
C9 S2 C10 C14 -10.4(5) . .
C23 C24 C21 C22 -0.1(6) . .
C25 C24 C21 C22 178.2(4) . .
C23 C24 C21 C20 -179.5(4) . .
C25 C24 C21 C20 -1.2(7) . .
S3 C20 C21 C22 -5.7(7) . .
S3 C20 C21 C24 173.6(3) . .
C29 N9 C28 C27 -0.3(7) . .
Cu3 N9 C28 C27 -171.9(4) . .
C26 C27 C28 N9 0.1(7) . .
C7 C8 C9 S2 114.9(6) . .
C8 C8 C9 S2 -69.6(8) 2_655 .
C10 S2 C9 C8 170.3(4) . .
C19 N8 C15 C16 1.0(8) . .
Cu2 N8 C15 C16 -178.3(5) . .
C17 C16 C15 N8 -0.2(9) . .
C12 N7 C13 C14 0.4(8) . .
Cu1 N7 C13 C14 -173.2(5) . .
N7 C13 C14 C10 0.9(9) . .
C11 C10 C14 C13 -2.6(8) . .
S2 C10 C14 C13 176.8(5) . .
C28 N9 C29 C30 0.3(7) . .
Cu3 N9 C29 C30 171.1(4) . .
C26 C30 C29 N9 0.1(8) . .
C24 C21 C22 S4 0.1(5) . .
C20 C21 C22 S4 179.5(4) . .
C23 S4 C22 C21 -0.1(4) . .
C8 C8 C7 S1 -1.2(8) 2_655 .
C9 C8 C7 S1 174.9(4) . .
C7 S1 C7 C8 0.5(3) 2_655 .
Cu1 C2 C1 Cu2 41(17) . 3_545
